data_7713626
loop_
_publ_author_name
'Xu, Vivian'
'Pandey, Bedraj'
'Jayawardhena, J. P. I. Dulmini'
'Krause, Jeanette A.'
'Guan, Hairong'

_publ_section_title
;
 The curious cases of tetrahydrosalen-type ligands interacting with
 Ni(II): structures and ligand-based oxidation reactions
;
_journal_name_full 'Dalton Transactions'
_journal_paper_doi 10.1039/D3DT02023A
_journal_year 2023
_chemical_formula_moiety 'C22 H18 N2 O2 Ni'
_chemical_formula_sum 'C22 H18 N2 Ni O2'
_chemical_formula_weight 401.09
_space_group_crystal_system monoclinic
_space_group_IT_number 14
_space_group_name_Hall '-P 2ybc'
_space_group_name_H-M_alt 'P 1 21/c 1'
_atom_sites_solution_hydrogens geom
_atom_sites_solution_primary direct
_atom_sites_solution_secondary difmap
_audit_creation_method SHELXL-2017/1
_audit_update_record
;
2023-06-26 deposited with the CCDC.	2023-08-01 downloaded from the CCDC.
;
_cell_angle_alpha 90
_cell_angle_beta 98.9153(15)
_cell_angle_gamma 90
_cell_formula_units_Z 4
_cell_length_a 10.6437(9)
_cell_length_b 20.3808(18)
_cell_length_c 8.1403(7)
_cell_measurement_reflns_used 3404
_cell_measurement_temperature 150(2)
_cell_measurement_theta_max 26.81
_cell_measurement_theta_min 2.72
_cell_volume 1744.5(3)
_computing_cell_refinement 'Bruker SAINT v8.38A (Bruker, 2016)'
_computing_data_collection 'Bruker APEX3 v2018.1.0 (Bruker, 2018)'
_computing_data_reduction 'Bruker SAINT v8.38A (Bruker, 2016)'
_computing_molecular_graphics 'Bruker SHELXTL v6.14'
_computing_publication_material 'Bruker SHELXTL v6.14'
_computing_structure_refinement 'SHELXL-2017/1 (Sheldrick, 2017, G.M. Sheldrick (2015) Acta Cryst., C71, 3-8)'
_computing_structure_solution 'Bruker SHELXTL v6.14'
_diffrn_ambient_temperature 150(2)
_diffrn_measured_fraction_theta_full 1.000
_diffrn_measured_fraction_theta_max 1.000
_diffrn_measurement_device_type 'Bruker APEX-II CCD'
_diffrn_measurement_method '\w scans'
_diffrn_radiation_monochromator 'Bruker TRIUMPH curved-graphite'
_diffrn_radiation_type MoK\a
_diffrn_radiation_wavelength 0.71073
_diffrn_reflns_av_R_equivalents 0.0617
_diffrn_reflns_av_unetI/netI 0.0535
_diffrn_reflns_Laue_measured_fraction_full 1.000
_diffrn_reflns_Laue_measured_fraction_max 1.000
_diffrn_reflns_limit_h_max 13
_diffrn_reflns_limit_h_min -14
_diffrn_reflns_limit_k_max 27
_diffrn_reflns_limit_k_min -27
_diffrn_reflns_limit_l_max 10
_diffrn_reflns_limit_l_min -10
_diffrn_reflns_number 20841
_diffrn_reflns_point_group_measured_fraction_full 1.000
_diffrn_reflns_point_group_measured_fraction_max 1.000
_diffrn_reflns_theta_full 25.242
_diffrn_reflns_theta_max 28.292
_diffrn_reflns_theta_min 1.937
_diffrn_source 'fine-focus sealed tube'
_exptl_absorpt_coefficient_mu 1.132
_exptl_absorpt_correction_T_max 0.862
_exptl_absorpt_correction_T_min 0.767
_exptl_absorpt_correction_type multi-scan
_exptl_absorpt_process_details 'SADABS 2016/2 (L.Krause, et al. J. Appl. Cryst. (2015), 48, 3-10)'
_exptl_crystal_colour 'dark red'
_exptl_crystal_density_diffrn 1.527
_exptl_crystal_description plate
_exptl_crystal_F_000 832
_exptl_crystal_size_max 0.085
_exptl_crystal_size_mid 0.073
_exptl_crystal_size_min 0.034
_refine_diff_density_max 0.586
_refine_diff_density_min -0.380
_refine_diff_density_rms 0.072
_refine_ls_extinction_method none
_refine_ls_goodness_of_fit_ref 1.000
_refine_ls_hydrogen_treatment constr
_refine_ls_matrix_type full
_refine_ls_number_parameters 246
_refine_ls_number_reflns 4336
_refine_ls_number_restraints 0
_refine_ls_restrained_S_all 1.000
_refine_ls_R_factor_all 0.0707
_refine_ls_R_factor_gt 0.0359
_refine_ls_shift/su_max 0.001
_refine_ls_shift/su_mean 0.000
_refine_ls_structure_factor_coef Fsqd
_refine_ls_weighting_details 'w=1/[\s^2^(Fo^2^)+(0.0361P)^2^+0.0846P] where P=(Fo^2^+2Fc^2^)/3'
_refine_ls_weighting_scheme calc
_refine_ls_wR_factor_gt 0.0688
_refine_ls_wR_factor_ref 0.0776
_reflns_Friedel_coverage 0.000
_reflns_number_gt 3014
_reflns_number_total 4336
_reflns_threshold_expression 'I > 2\s(I)'
_cod_data_source_file d3dt02023a2.cif
_cod_data_source_block Nisalophen-Me
_cod_original_sg_symbol_H-M 'P 21/c'
_cod_original_formula_sum 'C22 H18 N2 O2 Ni'
_cod_database_code 7713626
_shelx_shelxl_version_number 2017/1
_shelx_space_group_comment
;
The symmetry employed for this shelxl refinement is uniquely defined
by the following loop, which should always be used as a source of
symmetry information in preference to the above space-group names.
They are only intended as comments.
;
_shelx_estimated_absorpt_t_min 0.910
_shelx_estimated_absorpt_t_max 0.963

loop_
_space_group_symop_operation_xyz
'x, y, z'
'-x, y+1/2, -z+1/2'
'-x, -y, -z'
'x, -y-1/2, z-1/2'

loop_
_atom_site_label
_atom_site_type_symbol
_atom_site_fract_x
_atom_site_fract_y
_atom_site_fract_z
_atom_site_U_iso_or_equiv
_atom_site_adp_type
_atom_site_occupancy
_atom_site_site_symmetry_order
_atom_site_calc_flag
_atom_site_refinement_flags_posn
_atom_site_refinement_flags_adp
_atom_site_refinement_flags_occupancy
_atom_site_disorder_assembly
_atom_site_disorder_group
Ni Ni 0.42240(3) 0.44821(2) 0.62116(3) 0.01652(8) Uani 1 1 d . . . . .
O1 O 0.43066(14) 0.36476(6) 0.53582(18) 0.0202(3) Uani 1 1 d . . . . .
O2 O 0.57295(14) 0.42533(7) 0.75151(18) 0.0217(3) Uani 1 1 d . . . . .
N1 N 0.26672(17) 0.46817(8) 0.4952(2) 0.0182(4) Uani 1 1 d . . . . .
N2 N 0.41918(17) 0.53313(8) 0.7034(2) 0.0179(4) Uani 1 1 d . . . . .
C1 C 0.3467(2) 0.33496(10) 0.4279(2) 0.0185(4) Uani 1 1 d . . . . .
C2 C 0.3727(2) 0.26920(10) 0.3825(3) 0.0214(5) Uani 1 1 d . . . . .
C3 C 0.2856(2) 0.23651(11) 0.2695(3) 0.0257(5) Uani 1 1 d . . . . .
H3A H 0.303587 0.192742 0.240373 0.031 Uiso 1 1 calc R U . . .
C4 C 0.1710(2) 0.26540(11) 0.1953(3) 0.0299(6) Uani 1 1 d . . . . .
H4A H 0.112946 0.241600 0.116856 0.036 Uiso 1 1 calc R U . . .
C5 C 0.1441(2) 0.32783(11) 0.2371(3) 0.0266(5) Uani 1 1 d . . . . .
H5A H 0.066601 0.347611 0.187750 0.032 Uiso 1 1 calc R U . . .
C6 C 0.2308(2) 0.36390(10) 0.3539(3) 0.0201(5) Uani 1 1 d . . . . .
C7 C 0.1988(2) 0.42912(10) 0.3902(3) 0.0211(5) Uani 1 1 d . . . . .
H7A H 0.120806 0.445890 0.332995 0.025 Uiso 1 1 calc R U . . .
C8 C 0.2238(2) 0.53276(10) 0.5225(3) 0.0196(5) Uani 1 1 d . . . . .
C9 C 0.1098(2) 0.56075(11) 0.4489(3) 0.0269(5) Uani 1 1 d . . . . .
H9A H 0.051600 0.536263 0.372182 0.032 Uiso 1 1 calc R U . . .
C10 C 0.0818(2) 0.62451(11) 0.4882(3) 0.0306(6) Uani 1 1 d . . . . .
H10A H 0.003537 0.643583 0.438995 0.037 Uiso 1 1 calc R U . . .
C11 C 0.1664(2) 0.66098(11) 0.5984(3) 0.0298(6) Uani 1 1 d . . . . .
H11A H 0.146466 0.704956 0.623218 0.036 Uiso 1 1 calc R U . . .
C12 C 0.2796(2) 0.63346(10) 0.6722(3) 0.0254(5) Uani 1 1 d . . . . .
H12A H 0.337625 0.658399 0.748012 0.030 Uiso 1 1 calc R U . . .
C13 C 0.3087(2) 0.56893(10) 0.6351(3) 0.0192(5) Uani 1 1 d . . . . .
C14 C 0.5066(2) 0.55960(10) 0.8139(3) 0.0214(5) Uani 1 1 d . . . . .
H14A H 0.492994 0.603510 0.846119 0.026 Uiso 1 1 calc R U . . .
C15 C 0.6195(2) 0.52862(10) 0.8897(3) 0.0204(5) Uani 1 1 d . . . . .
C16 C 0.7064(2) 0.56570(11) 1.0030(3) 0.0256(5) Uani 1 1 d . . . . .
H16A H 0.686379 0.609660 1.027889 0.031 Uiso 1 1 calc R U . . .
C17 C 0.8181(2) 0.53888(12) 1.0764(3) 0.0315(6) Uani 1 1 d . . . . .
H17A H 0.876696 0.564088 1.150722 0.038 Uiso 1 1 calc R U . . .
C18 C 0.8457(2) 0.47367(12) 1.0411(3) 0.0289(5) Uani 1 1 d . . . . .
H18A H 0.924071 0.455502 1.093194 0.035 Uiso 1 1 calc R U . . .
C19 C 0.7649(2) 0.43467(11) 0.9347(3) 0.0241(5) Uani 1 1 d . . . . .
C20 C 0.6479(2) 0.46254(10) 0.8545(3) 0.0209(5) Uani 1 1 d . . . . .
C21 C 0.4947(2) 0.23738(11) 0.4609(3) 0.0288(5) Uani 1 1 d . . . . .
H21A H 0.566189 0.266618 0.450859 0.043 Uiso 1 1 calc R U . . .
H21B H 0.505884 0.195841 0.404284 0.043 Uiso 1 1 calc R U . . .
H21C H 0.491514 0.228927 0.578694 0.043 Uiso 1 1 calc R U . . .
C22 C 0.7941(2) 0.36438(11) 0.9013(3) 0.0305(5) Uani 1 1 d . . . . .
H22A H 0.774037 0.355685 0.781711 0.046 Uiso 1 1 calc R U . . .
H22B H 0.742821 0.335650 0.961146 0.046 Uiso 1 1 calc R U . . .
H22C H 0.884570 0.355861 0.939249 0.046 Uiso 1 1 calc R U . . .

loop_
_atom_site_aniso_label
_atom_site_aniso_U_11
_atom_site_aniso_U_22
_atom_site_aniso_U_33
_atom_site_aniso_U_23
_atom_site_aniso_U_13
_atom_site_aniso_U_12
Ni 0.01801(14) 0.01326(12) 0.01807(14) -0.00020(11) 0.00210(10) 0.00008(12)
O1 0.0217(8) 0.0141(7) 0.0240(8) -0.0008(6) 0.0012(6) 0.0008(6)
O2 0.0198(8) 0.0188(7) 0.0252(8) -0.0014(6) -0.0009(7) -0.0002(6)
N1 0.0203(10) 0.0144(8) 0.0201(9) 0.0014(7) 0.0039(8) 0.0015(7)
N2 0.0195(9) 0.0158(8) 0.0192(9) -0.0002(7) 0.0053(8) 0.0000(7)
C1 0.0246(12) 0.0162(10) 0.0163(10) 0.0014(8) 0.0083(9) -0.0029(9)
C2 0.0283(13) 0.0181(10) 0.0196(11) 0.0009(8) 0.0101(10) 0.0005(9)
C3 0.0397(14) 0.0177(11) 0.0219(12) -0.0022(9) 0.0115(11) -0.0026(10)
C4 0.0412(15) 0.0240(12) 0.0237(12) -0.0060(10) 0.0024(11) -0.0102(11)
C5 0.0296(13) 0.0253(12) 0.0231(12) -0.0002(9) -0.0018(10) -0.0026(10)
C6 0.0253(12) 0.0164(10) 0.0190(11) -0.0004(8) 0.0044(9) -0.0015(9)
C7 0.0210(12) 0.0208(11) 0.0206(11) 0.0027(8) -0.0002(9) -0.0004(9)
C8 0.0234(12) 0.0159(10) 0.0206(11) 0.0024(8) 0.0069(9) 0.0009(8)
C9 0.0284(13) 0.0228(12) 0.0285(12) 0.0016(9) 0.0012(10) 0.0038(10)
C10 0.0287(13) 0.0245(12) 0.0383(14) 0.0062(10) 0.0041(11) 0.0090(10)
C11 0.0354(14) 0.0162(11) 0.0396(14) 0.0001(10) 0.0113(12) 0.0070(10)
C12 0.0332(13) 0.0164(11) 0.0274(12) -0.0026(9) 0.0068(11) -0.0003(9)
C13 0.0229(12) 0.0162(10) 0.0199(11) 0.0032(8) 0.0073(9) 0.0012(8)
C14 0.0277(12) 0.0160(10) 0.0220(11) -0.0015(8) 0.0087(9) -0.0026(9)
C15 0.0223(12) 0.0217(10) 0.0182(11) 0.0012(8) 0.0065(9) -0.0042(9)
C16 0.0292(13) 0.0237(12) 0.0236(12) -0.0013(9) 0.0032(10) -0.0061(9)
C17 0.0313(14) 0.0374(14) 0.0236(12) 0.0012(10) -0.0028(10) -0.0112(11)
C18 0.0203(12) 0.0365(13) 0.0280(13) 0.0064(10) -0.0023(10) -0.0035(10)
C19 0.0220(12) 0.0281(13) 0.0228(11) 0.0044(9) 0.0055(9) -0.0005(9)
C20 0.0196(11) 0.0243(12) 0.0185(11) 0.0017(8) 0.0027(9) -0.0038(9)
C21 0.0322(13) 0.0198(11) 0.0364(14) 0.0000(10) 0.0115(11) 0.0046(10)
C22 0.0233(13) 0.0315(13) 0.0352(14) 0.0026(10) 0.0003(11) 0.0034(10)

loop_
_atom_type_symbol
_atom_type_description
_atom_type_scat_dispersion_real
_atom_type_scat_dispersion_imag
_atom_type_scat_source
C C 0.0033 0.0016 'International Tables Vol C Tables 4.2.6.8 and 6.1.1.4'
H H 0.0000 0.0000 'International Tables Vol C Tables 4.2.6.8 and 6.1.1.4'
N N 0.0061 0.0033 'International Tables Vol C Tables 4.2.6.8 and 6.1.1.4'
O O 0.0106 0.0060 'International Tables Vol C Tables 4.2.6.8 and 6.1.1.4'
Ni Ni 0.3393 1.1124 'International Tables Vol C Tables 4.2.6.8 and 6.1.1.4'

loop_
_geom_angle_atom_site_label_1
_geom_angle_atom_site_label_2
_geom_angle_atom_site_label_3
_geom_angle
_geom_angle_site_symmetry_1
_geom_angle_site_symmetry_3
_geom_angle_publ_flag
O2 Ni O1 83.99(6) . . ?
O2 Ni N1 177.19(7) . . ?
O1 Ni N1 94.86(7) . . ?
O2 Ni N2 95.24(7) . . ?
O1 Ni N2 177.89(7) . . ?
N1 Ni N2 86.00(8) . . ?
C1 O1 Ni 128.06(13) . . ?
C20 O2 Ni 127.85(14) . . ?
C7 N1 C8 120.61(18) . . ?
C7 N1 Ni 125.95(15) . . ?
C8 N1 Ni 113.44(14) . . ?
C14 N2 C13 121.00(18) . . ?
C14 N2 Ni 125.58(15) . . ?
C13 N2 Ni 113.42(13) . . ?
O1 C1 C6 123.67(18) . . ?
O1 C1 C2 118.17(19) . . ?
C6 C1 C2 118.16(19) . . ?
C3 C2 C1 119.4(2) . . ?
C3 C2 C21 121.6(2) . . ?
C1 C2 C21 118.96(19) . . ?
C2 C3 C4 122.4(2) . . ?
C5 C4 C3 119.2(2) . . ?
C4 C5 C6 120.8(2) . . ?
C1 C6 C7 121.69(19) . . ?
C1 C6 C5 120.08(19) . . ?
C7 C6 C5 118.2(2) . . ?
N1 C7 C6 125.7(2) . . ?
C9 C8 C13 120.02(19) . . ?
C9 C8 N1 126.3(2) . . ?
C13 C8 N1 113.64(19) . . ?
C10 C9 C8 119.4(2) . . ?
C9 C10 C11 120.9(2) . . ?
C12 C11 C10 120.0(2) . . ?
C11 C12 C13 119.8(2) . . ?
C8 C13 C12 119.8(2) . . ?
C8 C13 N2 113.48(17) . . ?
C12 C13 N2 126.7(2) . . ?
N2 C14 C15 125.7(2) . . ?
C14 C15 C20 122.0(2) . . ?
C14 C15 C16 118.1(2) . . ?
C20 C15 C16 119.9(2) . . ?
C17 C16 C15 120.6(2) . . ?
C16 C17 C18 119.3(2) . . ?
C19 C18 C17 123.1(2) . . ?
C18 C19 C20 118.3(2) . . ?
C18 C19 C22 122.6(2) . . ?
C20 C19 C22 119.1(2) . . ?
O2 C20 C15 123.5(2) . . ?
O2 C20 C19 117.64(19) . . ?
C15 C20 C19 118.82(19) . . ?

loop_
_geom_bond_atom_site_label_1
_geom_bond_atom_site_label_2
_geom_bond_distance
_geom_bond_site_symmetry_2
_geom_bond_publ_flag
Ni O2 1.8397(15) . ?
Ni O1 1.8444(14) . ?
Ni N1 1.8537(18) . ?
Ni N2 1.8579(17) . ?
O1 C1 1.302(2) . ?
O2 C20 1.306(2) . ?
N1 C7 1.302(3) . ?
N1 C8 1.422(3) . ?
N2 C14 1.306(3) . ?
N2 C13 1.422(3) . ?
C1 C6 1.415(3) . ?
C1 C2 1.429(3) . ?
C2 C3 1.373(3) . ?
C2 C21 1.502(3) . ?
C3 C4 1.404(3) . ?
C4 C5 1.359(3) . ?
C5 C6 1.423(3) . ?
C6 C7 1.415(3) . ?
C8 C9 1.390(3) . ?
C8 C13 1.394(3) . ?
C9 C10 1.382(3) . ?
C10 C11 1.385(3) . ?
C11 C12 1.379(3) . ?
C12 C13 1.395(3) . ?
C14 C15 1.412(3) . ?
C15 C20 1.419(3) . ?
C15 C16 1.419(3) . ?
C16 C17 1.359(3) . ?
C17 C18 1.401(3) . ?
C18 C19 1.375(3) . ?
C19 C20 1.431(3) . ?
C19 C22 1.500(3) . ?

loop_
_geom_torsion_atom_site_label_1
_geom_torsion_atom_site_label_2
_geom_torsion_atom_site_label_3
_geom_torsion_atom_site_label_4
_geom_torsion
_geom_torsion_site_symmetry_1
_geom_torsion_site_symmetry_2
_geom_torsion_site_symmetry_3
_geom_torsion_site_symmetry_4
_geom_torsion_publ_flag
O2 Ni O1 C1 175.49(17) . . . . ?
N1 Ni O1 C1 -1.94(17) . . . . ?
O1 Ni O2 C20 174.10(17) . . . . ?
N2 Ni O2 C20 -3.93(18) . . . . ?
O1 Ni N1 C7 1.22(18) . . . . ?
N2 Ni N1 C7 179.28(18) . . . . ?
O1 Ni N1 C8 -178.87(14) . . . . ?
N2 Ni N1 C8 -0.80(14) . . . . ?
O2 Ni N2 C14 1.83(18) . . . . ?
N1 Ni N2 C14 179.30(18) . . . . ?
O2 Ni N2 C13 -177.65(14) . . . . ?
N1 Ni N2 C13 -0.17(14) . . . . ?
Ni O1 C1 C6 0.9(3) . . . . ?
Ni O1 C1 C2 -178.64(14) . . . . ?
O1 C1 C2 C3 179.73(19) . . . . ?
C6 C1 C2 C3 0.2(3) . . . . ?
O1 C1 C2 C21 0.2(3) . . . . ?
C6 C1 C2 C21 -179.40(19) . . . . ?
C1 C2 C3 C4 0.2(3) . . . . ?
C21 C2 C3 C4 179.8(2) . . . . ?
C2 C3 C4 C5 -0.5(3) . . . . ?
C3 C4 C5 C6 0.3(3) . . . . ?
O1 C1 C6 C7 1.5(3) . . . . ?
C2 C1 C6 C7 -179.01(19) . . . . ?
O1 C1 C6 C5 -179.90(19) . . . . ?
C2 C1 C6 C5 -0.4(3) . . . . ?
C4 C5 C6 C1 0.2(3) . . . . ?
C4 C5 C6 C7 178.8(2) . . . . ?
C8 N1 C7 C6 -179.4(2) . . . . ?
Ni N1 C7 C6 0.5(3) . . . . ?
C1 C6 C7 N1 -2.2(3) . . . . ?
C5 C6 C7 N1 179.1(2) . . . . ?
C7 N1 C8 C9 1.5(3) . . . . ?
Ni N1 C8 C9 -178.43(18) . . . . ?
C7 N1 C8 C13 -178.44(19) . . . . ?
Ni N1 C8 C13 1.6(2) . . . . ?
C13 C8 C9 C10 0.1(3) . . . . ?
N1 C8 C9 C10 -179.8(2) . . . . ?
C8 C9 C10 C11 0.7(4) . . . . ?
C9 C10 C11 C12 -0.8(4) . . . . ?
C10 C11 C12 C13 0.2(3) . . . . ?
C9 C8 C13 C12 -0.8(3) . . . . ?
N1 C8 C13 C12 179.18(18) . . . . ?
C9 C8 C13 N2 178.29(19) . . . . ?
N1 C8 C13 N2 -1.8(3) . . . . ?
C11 C12 C13 C8 0.6(3) . . . . ?
C11 C12 C13 N2 -178.3(2) . . . . ?
C14 N2 C13 C8 -178.37(19) . . . . ?
Ni N2 C13 C8 1.1(2) . . . . ?
C14 N2 C13 C12 0.6(3) . . . . ?
Ni N2 C13 C12 -179.89(18) . . . . ?
C13 N2 C14 C15 179.95(19) . . . . ?
Ni N2 C14 C15 0.5(3) . . . . ?
N2 C14 C15 C20 -1.8(3) . . . . ?
N2 C14 C15 C16 177.7(2) . . . . ?
C14 C15 C16 C17 -178.3(2) . . . . ?
C20 C15 C16 C17 1.2(3) . . . . ?
C15 C16 C17 C18 -1.1(3) . . . . ?
C16 C17 C18 C19 0.0(4) . . . . ?
C17 C18 C19 C20 1.0(3) . . . . ?
C17 C18 C19 C22 -178.4(2) . . . . ?
Ni O2 C20 C15 3.7(3) . . . . ?
Ni O2 C20 C19 -176.00(14) . . . . ?
C14 C15 C20 O2 -0.4(3) . . . . ?
C16 C15 C20 O2 -179.86(19) . . . . ?
C14 C15 C20 C19 179.33(19) . . . . ?
C16 C15 C20 C19 -0.2(3) . . . . ?
C18 C19 C20 O2 178.84(19) . . . . ?
C22 C19 C20 O2 -1.7(3) . . . . ?
C18 C19 C20 C15 -0.9(3) . . . . ?
C22 C19 C20 C15 178.5(2) . . . . ?
